data_4104074
loop_
_publ_author_name
'Kuniharu Nomoto'
'Shoko Kume'
'Hiroshi Nishihara'

_publ_section_title
;
 A Single Molecular System Gating Electron Transfer by Ring Inversion of a
 Methylpyridylpyrimidine Ligand on Copper
;
_journal_name_full 'Journal of the American Chemical Society'
_journal_page_first 3830
_journal_page_last 3831
_journal_paper_doi 10.1021/ja8097564
_journal_volume 131
_journal_year 2009
_chemical_formula_moiety 'C50 H33 Cu N5, B F4'
_chemical_formula_sum 'C50 H33 B Cu F4 N5'
_chemical_formula_weight 854.16
_space_group_IT_number 14
_symmetry_cell_setting monoclinic
_symmetry_Int_Tables_number 14
_symmetry_space_group_name_Hall '-P 2yn'
_symmetry_space_group_name_H-M 'P 1 21/n 1'
_atom_sites_solution_hydrogens geom
_atom_sites_solution_primary direct
_atom_sites_solution_secondary difmap
_audit_creation_date 2008-10-30T18:35:57-00:00
_audit_creation_method 'WinGX routine CIF_UPDATE'
_cell_angle_alpha 90
_cell_angle_beta 102.170(6)
_cell_angle_gamma 90
_cell_formula_units_Z 4
_cell_length_a 11.564(4)
_cell_length_b 23.307(8)
_cell_length_c 14.844(6)
_cell_measurement_reflns_used 8879
_cell_measurement_temperature 113(2)
_cell_measurement_theta_max 27.4651
_cell_measurement_theta_min 3.0560
_cell_volume 3911(2)
_computing_cell_refinement 'CrystalClear (Rigaku/MSC Inc., 2006)'
_computing_data_collection 'CrystalClear (Rigaku/MSC Inc., 2006)'
_computing_data_reduction 'WinGX (L. J. Farrruiga, 1999)'
_computing_structure_refinement 'SHELXL-97 (Sheldrick, 1997)'
_computing_structure_solution SIR92
_diffrn_ambient_temperature 113(2)
_diffrn_detector_area_resol_mean 7.31
_diffrn_measured_fraction_theta_full 0.992
_diffrn_measured_fraction_theta_max 0.992
_diffrn_measurement_device_type 'Rigaku Saturn'
_diffrn_measurement_method \w
_diffrn_orient_matrix_type d*Trek
_diffrn_orient_matrix_UB_11 -0.0433
_diffrn_orient_matrix_UB_12 -0.0251
_diffrn_orient_matrix_UB_13 0.0729
_diffrn_orient_matrix_UB_21 -0.0006
_diffrn_orient_matrix_UB_22 0.0407
_diffrn_orient_matrix_UB_23 0.0136
_diffrn_orient_matrix_UB_31 -0.0658
_diffrn_orient_matrix_UB_32 0.0056
_diffrn_orient_matrix_UB_33 -0.0195
_diffrn_radiation_monochromator Graphite
_diffrn_radiation_type MoK\a
_diffrn_radiation_wavelength 0.71073
_diffrn_reflns_av_R_equivalents 0.0401
_diffrn_reflns_limit_h_max 14
_diffrn_reflns_limit_h_min -11
_diffrn_reflns_limit_k_max 29
_diffrn_reflns_limit_k_min -30
_diffrn_reflns_limit_l_max 18
_diffrn_reflns_limit_l_min -19
_diffrn_reflns_number 30201
_diffrn_reflns_reduction_process 'Lp corrections applied'
_diffrn_reflns_theta_full 27.48
_diffrn_reflns_theta_max 27.48
_diffrn_reflns_theta_min 3.06
_exptl_absorpt_coefficient_mu 0.622
_exptl_absorpt_correction_T_max 0.9679
_exptl_absorpt_correction_T_min 0.8180
_exptl_absorpt_correction_type numerical
_exptl_absorpt_process_details
;
HIGASHI, T. (1999). Numabs - Numerical Absorption Correction, 
                             Rigaku Corporation, Tokyo, Japan.
;
_exptl_crystal_colour Orange
_exptl_crystal_density_diffrn 1.451
_exptl_crystal_density_method 'not measured'
_exptl_crystal_description Platelet
_exptl_crystal_F_000 1752
_exptl_crystal_size_max 0.38
_exptl_crystal_size_mid 0.26
_exptl_crystal_size_min 0.05
_refine_diff_density_max 0.756
_refine_diff_density_min -1.031
_refine_ls_extinction_method none
_refine_ls_goodness_of_fit_ref 1.140
_refine_ls_hydrogen_treatment constr
_refine_ls_matrix_type full
_refine_ls_number_parameters 578
_refine_ls_number_reflns 8879
_refine_ls_number_restraints 23
_refine_ls_restrained_S_all 1.141
_refine_ls_R_factor_all 0.1095
_refine_ls_R_factor_gt 0.0940
_refine_ls_shift/su_max 0
_refine_ls_structure_factor_coef Fsqd
_refine_ls_weighting_details 'calc w=1/[\s^2^(Fo^2^)+(0.1241P)^2^+3.4656P] where P=(Fo^2^+2Fc^2^)/3'
_refine_ls_weighting_scheme calc
_refine_ls_wR_factor_gt 0.2512
_refine_ls_wR_factor_ref 0.2656
_reflns_number_gt 7239
_reflns_number_total 8879
_reflns_threshold_expression >2sigma(I)
_cod_data_source_file ja8097564_si_002.cif
_cod_data_source_block auto
_cod_original_cell_volume 3911(3)
_cod_database_code 4104074

loop_
_symmetry_equiv_pos_as_xyz
'x, y, z'
'-x+1/2, y+1/2, -z+1/2'
'-x, -y, -z'
'x-1/2, -y-1/2, z-1/2'

loop_
_atom_site_label
_atom_site_type_symbol
_atom_site_fract_x
_atom_site_fract_y
_atom_site_fract_z
_atom_site_U_iso_or_equiv
_atom_site_adp_type
_atom_site_occupancy
_atom_site_calc_flag
_atom_site_refinement_flags
_atom_site_disorder_group
_atom_site_disorder_assembly
C20 C 0.5279(4) 0.22219(19) 0.4306(3) 0.0527(9) Uani 1 d . . .
C18 C 0.4790(4) 0.3386(2) 0.4332(3) 0.0535(9) Uani 1 d . . .
C15 C 0.2710(4) 0.31210(18) 0.4289(3) 0.0508(9) Uani 1 d . . .
C50 C 0.5882(4) 0.13172(19) 0.5188(3) 0.0535(9) Uani 1 d . . .
C17 C 0.4456(4) 0.3980(2) 0.4354(3) 0.0586(10) Uani 1 d . . .
H17 H 0.5039 0.4269 0.437 0.07 Uiso 1 calc R . .
C23 C -0.0022(3) 0.23237(18) 0.4286(3) 0.0500(9) Uani 1 d . . .
C43 C 0.5526(4) 0.0666(2) 0.3533(3) 0.0565(10) Uani 1 d . . .
C49 C 0.6084(4) 0.1630(2) 0.6043(3) 0.0607(11) Uani 1 d . . .
H49 H 0.5955 0.2033 0.6036 0.073 Uiso 1 calc R . .
C11 C 0.0790(4) 0.28178(19) 0.4283(3) 0.0526(9) Uani 1 d . . .
C25 C 0.0562(4) 0.2282(2) 0.6001(3) 0.0601(10) Uani 1 d . . .
H25 H 0.1037 0.2615 0.6012 0.072 Uiso 1 calc R . .
C38 C 0.5318(4) 0.12770(19) 0.3503(3) 0.0527(9) Uani 1 d . . .
C26 C 0.0506(5) 0.2012(2) 0.6807(3) 0.0714(13) Uani 1 d . . .
H26 H 0.095 0.2156 0.7373 0.086 Uiso 1 calc R . .
C36 C -0.0662(4) 0.2093(2) 0.3454(3) 0.0540(9) Uani 1 d . . .
C13 C 0.1217(4) 0.3834(2) 0.4319(3) 0.0578(10) Uani 1 d . . .
H13 H 0.0969 0.4221 0.4335 0.069 Uiso 1 calc R . .
C12 C 0.0419(4) 0.3397(2) 0.4294(3) 0.0584(10) Uani 1 d . . .
H12 H -0.0387 0.3483 0.4284 0.07 Uiso 1 calc R . .
C24 C -0.0086(4) 0.20668(19) 0.5142(3) 0.0535(9) Uani 1 d . . .
C21 C 0.6190(4) 0.2623(2) 0.4347(3) 0.0592(10) Uani 1 d . . .
H21 H 0.6977 0.2496 0.4374 0.071 Uiso 1 calc R . .
C22 C 0.5950(4) 0.3200(2) 0.4349(3) 0.0578(10) Uani 1 d . . .
H22 H 0.6565 0.3472 0.4361 0.069 Uiso 1 calc R . .
C40 C 0.4767(4) 0.1219(2) 0.1825(3) 0.0661(12) Uani 1 d . . .
H40 H 0.4505 0.1399 0.1244 0.079 Uiso 1 calc R . .
C47 C 0.6650(5) 0.0756(2) 0.6893(3) 0.0682(12) Uani 1 d . . .
H47 H 0.6907 0.0569 0.747 0.082 Uiso 1 calc R . .
C48 C 0.6457(5) 0.1354(2) 0.6863(3) 0.0674(12) Uani 1 d . . .
H48 H 0.6587 0.1567 0.7421 0.081 Uiso 1 calc R . .
C19 C 0.3917(4) 0.29577(18) 0.4291(3) 0.0512(9) Uani 1 d . . .
C28 C -0.0842(5) 0.1293(2) 0.6009(3) 0.0661(12) Uani 1 d . . .
H28 H -0.1307 0.0958 0.6021 0.079 Uiso 1 calc R . .
C39 C 0.4933(4) 0.1541(2) 0.2608(3) 0.0582(10) Uani 1 d . . .
H39 H 0.4793 0.1942 0.2566 0.07 Uiso 1 calc R . .
C14 C 0.2405(4) 0.3706(2) 0.4322(3) 0.0564(10) Uani 1 d . . .
C46 C 0.6470(4) 0.0441(2) 0.6096(3) 0.0649(11) Uani 1 d . . .
H46 H 0.6602 0.0039 0.6126 0.078 Uiso 1 calc R . .
C34 C -0.1223(5) 0.2095(3) 0.1771(3) 0.0739(14) Uani 1 d . . .
H34 H -0.1185 0.2264 0.1195 0.089 Uiso 1 calc R . .
C41 C 0.4979(5) 0.0621(2) 0.1861(3) 0.0685(12) Uani 1 d . . .
H41 H 0.4861 0.0406 0.1306 0.082 Uiso 1 calc R . .
C32 C -0.1976(4) 0.1352(2) 0.2605(3) 0.0652(11) Uani 1 d . . .
H32 H -0.2439 0.1015 0.2607 0.078 Uiso 1 calc R . .
C33 C -0.1901(5) 0.1597(3) 0.1792(3) 0.0711(13) Uani 1 d . . .
H33 H -0.231 0.143 0.123 0.085 Uiso 1 calc R . .
C35 C -0.0615(4) 0.2341(2) 0.2571(3) 0.0651(12) Uani 1 d . . .
H35 H -0.016 0.2677 0.2544 0.078 Uiso 1 calc R . .
C42 C 0.5351(4) 0.0352(2) 0.2684(3) 0.0665(12) Uani 1 d . . .
H42 H 0.5496 -0.005 0.2696 0.08 Uiso 1 calc R . .
C6 C 0.1835(5) 0.0833(2) 0.4753(4) 0.0698(13) Uani 1 d . . .
C16 C 0.3312(4) 0.4138(2) 0.4353(3) 0.0602(11) Uani 1 d . . .
H16 H 0.3114 0.4533 0.4373 0.072 Uiso 1 calc R . .
C27 C -0.0213(5) 0.1517(2) 0.6806(3) 0.0737(13) Uani 1 d . . .
H27 H -0.0252 0.1339 0.7375 0.088 Uiso 1 calc R . .
C5 C 0.1514(4) 0.0842(2) 0.3732(4) 0.0714(13) Uani 1 d . . .
C10 C 0.2843(6) 0.1278(3) 0.6114(4) 0.097(2) Uani 1 d . . .
H10 H 0.3316 0.1586 0.6407 0.117 Uiso 1 calc R . .
C8 C 0.1851(7) 0.0434(4) 0.6247(6) 0.102(2) Uani 1 d . . .
H8 H 0.1611 0.015 0.6627 0.122 Uiso 1 calc R . .
C9 C 0.2521(9) 0.0854(4) 0.6635(6) 0.115(3) Uani 1 d . . .
H9 H 0.2785 0.0863 0.7286 0.138 Uiso 1 calc R . .
C3 C 0.1021(9) 0.0874(5) 0.1896(6) 0.142(3) Uani 1 d U . .
H3 H 0.0848 0.0879 0.1241 0.17 Uiso 1 calc R . .
C2 C 0.1657(6) 0.1318(3) 0.2405(4) 0.0952(19) Uani 1 d U . .
C1 C 0.1901(9) 0.1776(5) 0.1942(6) 0.151(3) Uani 1 d U . .
H1A H 0.2348 0.2055 0.2374 0.226 Uiso 1 calc R . .
H1B H 0.1162 0.1951 0.1613 0.226 Uiso 1 calc R . .
H1C H 0.2374 0.1658 0.1498 0.226 Uiso 1 calc R . .
N3 N 0.0886(6) 0.0406(3) 0.3317(5) 0.119(2) Uani 1 d . . .
C4 C 0.0662(9) 0.0438(4) 0.2371(9) 0.149(4) Uani 1 d U . .
H4 H 0.0226 0.0134 0.203 0.178 Uiso 1 calc R . .
C37 C 0.5496(4) 0.15888(19) 0.4327(3) 0.0505(9) Uani 1 d . . .
C45 C 0.6085(4) 0.0713(2) 0.5212(3) 0.0564(10) Uani 1 d . . .
C44 C 0.5901(4) 0.0402(2) 0.4388(3) 0.0615(11) Uani 1 d . . .
H44 H 0.6035 0 0.4411 0.074 Uiso 1 calc R . .
C29 C -0.0802(4) 0.1564(2) 0.5144(3) 0.0566(10) Uani 1 d . . .
C30 C -0.1422(4) 0.1339(2) 0.4310(3) 0.0573(10) Uani 1 d . . .
H30 H -0.1893 0.1006 0.4316 0.069 Uiso 1 calc R . .
C31 C -0.1367(4) 0.1592(2) 0.3461(3) 0.0556(10) Uani 1 d . . .
B1 B 0.2693(6) 0.0383(3) 0.9248(5) 0.0760(16) Uani 1 d . . .
N2 N 0.2491(4) 0.12703(18) 0.5157(3) 0.0646(10) Uani 1 d . . .
N1 N 0.1908(3) 0.13024(18) 0.3323(3) 0.0640(10) Uani 1 d . . .
N5 N 0.4157(3) 0.23822(15) 0.4286(2) 0.0518(8) Uani 1 d . . .
N4 N 0.1920(3) 0.26821(16) 0.4279(2) 0.0517(8) Uani 1 d . . .
F1 F 0.2244(4) 0.04965(17) 1.0030(3) 0.1070(12) Uani 1 d . . A
Cu1 Cu 0.27118(5) 0.18872(2) 0.42643(4) 0.0577(2) Uani 1 d . . .
F3 F 0.3708(10) 0.0112(5) 0.9645(6) 0.154(5) Uani 0.640(12) d P 1 A
F4 F 0.2979(8) 0.0896(3) 0.8927(6) 0.112(3) Uani 0.640(12) d P 1 A
F2 F 0.1980(16) 0.0099(8) 0.8674(9) 0.240(9) Uani 0.640(12) d P 1 A
F3A F 0.2863(13) -0.0207(4) 0.9143(9) 0.085(4) Uani 0.360(12) d P 2 A
F4A F 0.3607(12) 0.0598(7) 0.8915(11) 0.114(5) Uani 0.360(12) d P 2 A
F2A F 0.1658(9) 0.0487(5) 0.8489(7) 0.080(4) Uani 0.360(12) d P 2 A
C7 C 0.1468(6) 0.0387(3) 0.5275(7) 0.105(2) Uani 1 d . . .
H7 H 0.0996 0.0076 0.4994 0.126 Uiso 1 calc R . .

loop_
_atom_site_aniso_label
_atom_site_aniso_U_11
_atom_site_aniso_U_22
_atom_site_aniso_U_33
_atom_site_aniso_U_23
_atom_site_aniso_U_13
_atom_site_aniso_U_12
C20 0.055(2) 0.065(2) 0.0395(18) -0.0029(17) 0.0142(16) 0.0039(18)
C18 0.058(2) 0.065(2) 0.0381(18) -0.0018(17) 0.0094(16) -0.0008(19)
C15 0.053(2) 0.061(2) 0.0381(18) -0.0008(16) 0.0098(16) 0.0054(18)
C50 0.050(2) 0.067(3) 0.046(2) -0.0008(18) 0.0145(16) 0.0041(18)
C17 0.066(3) 0.064(3) 0.047(2) -0.0070(18) 0.0139(19) -0.004(2)
C23 0.045(2) 0.061(2) 0.0435(19) -0.0001(17) 0.0090(15) 0.0087(17)
C43 0.059(2) 0.064(2) 0.049(2) -0.0051(18) 0.0177(18) -0.0063(19)
C49 0.063(3) 0.074(3) 0.047(2) 0.001(2) 0.0162(19) 0.007(2)
C11 0.054(2) 0.067(3) 0.0370(18) 0.0013(17) 0.0102(16) 0.0058(19)
C25 0.065(3) 0.070(3) 0.045(2) -0.0010(19) 0.0096(19) 0.007(2)
C38 0.047(2) 0.068(2) 0.0432(19) -0.0021(17) 0.0109(16) -0.0009(18)
C26 0.089(4) 0.081(3) 0.042(2) 0.000(2) 0.010(2) 0.007(3)
C36 0.049(2) 0.073(3) 0.0411(19) -0.0001(18) 0.0122(16) 0.0097(19)
C13 0.068(3) 0.060(2) 0.046(2) -0.0009(18) 0.0137(19) 0.010(2)
C12 0.056(2) 0.071(3) 0.049(2) -0.0001(19) 0.0118(18) 0.013(2)
C24 0.052(2) 0.067(2) 0.0422(19) -0.0006(17) 0.0116(16) 0.0120(18)
C21 0.057(2) 0.073(3) 0.050(2) -0.005(2) 0.0157(18) 0.001(2)
C22 0.060(3) 0.067(3) 0.047(2) -0.0040(18) 0.0142(18) -0.006(2)
C40 0.068(3) 0.088(3) 0.042(2) 0.000(2) 0.0115(19) -0.008(2)
C47 0.074(3) 0.083(3) 0.046(2) 0.012(2) 0.009(2) -0.001(2)
C48 0.077(3) 0.083(3) 0.043(2) 0.002(2) 0.012(2) 0.004(2)
C19 0.057(2) 0.060(2) 0.0367(18) 0.0009(16) 0.0103(16) 0.0069(18)
C28 0.070(3) 0.078(3) 0.052(2) 0.008(2) 0.017(2) 0.005(2)
C39 0.061(3) 0.071(3) 0.044(2) -0.0021(19) 0.0145(18) -0.003(2)
C14 0.065(3) 0.067(3) 0.0378(18) -0.0002(17) 0.0126(17) 0.006(2)
C46 0.062(3) 0.071(3) 0.062(3) 0.010(2) 0.011(2) 0.004(2)
C34 0.077(3) 0.109(4) 0.036(2) 0.000(2) 0.012(2) -0.003(3)
C41 0.072(3) 0.082(3) 0.052(2) -0.015(2) 0.015(2) -0.011(2)
C32 0.057(3) 0.083(3) 0.058(2) -0.012(2) 0.016(2) -0.003(2)
C33 0.067(3) 0.102(4) 0.045(2) -0.012(2) 0.011(2) -0.003(3)
C35 0.067(3) 0.087(3) 0.042(2) 0.002(2) 0.0154(19) 0.001(2)
C42 0.071(3) 0.070(3) 0.061(3) -0.014(2) 0.020(2) -0.010(2)
C6 0.072(3) 0.061(3) 0.083(3) 0.011(2) 0.031(3) 0.019(2)
C16 0.076(3) 0.059(2) 0.045(2) -0.0031(18) 0.0110(19) -0.003(2)
C27 0.092(4) 0.084(3) 0.047(2) 0.008(2) 0.019(2) 0.006(3)
C5 0.060(3) 0.056(3) 0.094(4) -0.005(3) 0.008(3) 0.013(2)
C10 0.118(5) 0.111(5) 0.074(3) 0.042(3) 0.045(3) 0.057(4)
C8 0.110(5) 0.108(5) 0.103(5) 0.032(4) 0.057(4) 0.014(4)
C9 0.164(8) 0.106(5) 0.091(5) 0.034(4) 0.063(5) 0.050(5)
C3 0.155(8) 0.145(6) 0.095(5) -0.055(5) -0.043(5) 0.071(5)
C2 0.111(5) 0.116(5) 0.054(3) -0.005(3) 0.007(3) 0.048(4)
C1 0.142(8) 0.217(10) 0.098(6) 0.004(6) 0.035(6) 0.002(7)
N3 0.097(4) 0.094(4) 0.150(6) -0.037(4) -0.009(4) 0.010(3)
C4 0.117(6) 0.110(5) 0.183(10) -0.066(6) -0.049(6) 0.042(5)
C37 0.050(2) 0.061(2) 0.0422(19) -0.0018(17) 0.0134(16) 0.0046(17)
C45 0.057(2) 0.063(2) 0.051(2) 0.0054(18) 0.0141(18) -0.0009(19)
C44 0.066(3) 0.066(3) 0.054(2) 0.001(2) 0.017(2) 0.000(2)
C29 0.054(2) 0.070(3) 0.048(2) 0.0044(19) 0.0135(18) 0.0062(19)
C30 0.055(2) 0.069(3) 0.050(2) -0.0031(19) 0.0160(18) 0.0047(19)
C31 0.050(2) 0.075(3) 0.044(2) -0.0045(19) 0.0148(17) 0.0107(19)
B1 0.069(4) 0.073(4) 0.089(4) 0.015(3) 0.024(3) 0.003(3)
N2 0.078(3) 0.068(2) 0.052(2) 0.0086(17) 0.0222(18) 0.017(2)
N1 0.059(2) 0.076(3) 0.053(2) -0.0035(18) 0.0041(16) 0.0188(19)
N5 0.0541(19) 0.061(2) 0.0408(16) 0.0004(14) 0.0122(14) 0.0067(15)
N4 0.0527(19) 0.064(2) 0.0396(16) -0.0005(14) 0.0118(13) 0.0024(15)
F1 0.129(3) 0.106(3) 0.089(2) 0.015(2) 0.031(2) 0.024(2)
Cu1 0.0586(4) 0.0631(4) 0.0524(3) 0.0038(2) 0.0144(2) 0.0044(2)
F3 0.173(9) 0.198(10) 0.092(5) 0.020(6) 0.029(5) 0.117(8)
F4 0.120(6) 0.086(4) 0.151(6) 0.015(4) 0.075(5) -0.010(4)
F2 0.284(17) 0.250(19) 0.160(10) -0.043(11) -0.014(11) -0.189(15)
F3A 0.116(10) 0.075(6) 0.076(7) 0.016(5) 0.050(7) 0.029(6)
F4A 0.075(8) 0.093(9) 0.179(13) 0.008(8) 0.038(8) -0.029(7)
F2A 0.063(5) 0.122(9) 0.057(5) 0.006(5) 0.018(4) 0.024(6)
C7 0.092(4) 0.065(3) 0.171(8) 0.007(4) 0.053(5) 0.019(3)

loop_
_atom_type_symbol
_atom_type_description
_atom_type_scat_dispersion_real
_atom_type_scat_dispersion_imag
_atom_type_scat_source
C C 0.0033 0.0016 'International Tables Vol C Tables 4.2.6.8 and 6.1.1.4'
H H 0 0 'International Tables Vol C Tables 4.2.6.8 and 6.1.1.4'
B B 0.0013 0.0007 'International Tables Vol C Tables 4.2.6.8 and 6.1.1.4'
N N 0.0061 0.0033 'International Tables Vol C Tables 4.2.6.8 and 6.1.1.4'
F F 0.0171 0.0103 'International Tables Vol C Tables 4.2.6.8 and 6.1.1.4'
Cu Cu 0.3201 1.2651 'International Tables Vol C Tables 4.2.6.8 and 6.1.1.4'

loop_
_geom_angle_atom_site_label_1
_geom_angle_atom_site_label_2
_geom_angle_atom_site_label_3
_geom_angle
N5 C20 C21 121.9(4)
N5 C20 C37 115.6(4)
C21 C20 C37 122.4(4)
C22 C18 C19 117.0(4)
C22 C18 C17 123.8(4)
C19 C18 C17 119.2(4)
N4 C15 C14 123.4(4)
N4 C15 C19 116.4(4)
C14 C15 C19 120.1(4)
C37 C50 C45 119.0(4)
C37 C50 C49 122.2(4)
C45 C50 C49 118.8(4)
C16 C17 C18 121.3(4)
C16 C17 H17 119.3
C18 C17 H17 119.3
C36 C23 C24 120.5(4)
C36 C23 C11 120.6(4)
C24 C23 C11 118.8(4)
C44 C43 C42 122.2(4)
C44 C43 C38 118.8(4)
C42 C43 C38 119.0(4)
C48 C49 C50 120.7(5)
C48 C49 H49 119.6
C50 C49 H49 119.6
N4 C11 C12 121.4(4)
N4 C11 C23 115.6(4)
C12 C11 C23 123.0(4)
C26 C25 C24 120.6(5)
C26 C25 H25 119.7
C24 C25 H25 119.7
C37 C38 C43 119.5(4)
C37 C38 C39 122.8(4)
C43 C38 C39 117.7(4)
C25 C26 C27 120.6(5)
C25 C26 H26 119.7
C27 C26 H26 119.7
C23 C36 C31 120.2(4)
C23 C36 C35 122.1(4)
C31 C36 C35 117.7(4)
C12 C13 C14 119.8(4)
C12 C13 H13 120.1
C14 C13 H13 120.1
C13 C12 C11 120.2(4)
C13 C12 H12 119.9
C11 C12 H12 119.9
C23 C24 C25 122.4(4)
C23 C24 C29 119.0(4)
C25 C24 C29 118.6(4)
C22 C21 C20 120.2(4)
C22 C21 H21 119.9
C20 C21 H21 119.9
C21 C22 C18 119.6(4)
C21 C22 H22 120.2
C18 C22 H22 120.2
C39 C40 C41 121.2(4)
C39 C40 H40 119.4
C41 C40 H40 119.4
C46 C47 C48 120.5(4)
C46 C47 H47 119.8
C48 C47 H47 119.8
C49 C48 C47 120.8(4)
C49 C48 H48 119.6
C47 C48 H48 119.6
N5 C19 C18 123.2(4)
N5 C19 C15 117.1(4)
C18 C19 C15 119.7(4)
C27 C28 C29 119.8(5)
C27 C28 H28 120.1
C29 C28 H28 120.1
C40 C39 C38 120.7(5)
C40 C39 H39 119.7
C38 C39 H39 119.7
C13 C14 C15 117.1(4)
C13 C14 C16 123.7(4)
C15 C14 C16 119.3(4)
C47 C46 C45 120.9(5)
C47 C46 H46 119.6
C45 C46 H46 119.6
C35 C34 C33 120.8(4)
C35 C34 H34 119.6
C33 C34 H34 119.6
C42 C41 C40 120.6(4)
C42 C41 H41 119.7
C40 C41 H41 119.7
C33 C32 C31 120.9(5)
C33 C32 H32 119.5
C31 C32 H32 119.5
C32 C33 C34 120.6(4)
C32 C33 H33 119.7
C34 C33 H33 119.7
C34 C35 C36 120.6(5)
C34 C35 H35 119.7
C36 C35 H35 119.7
C41 C42 C43 120.8(5)
C41 C42 H42 119.6
C43 C42 H42 119.6
N2 C6 C7 121.5(6)
N2 C6 C5 116.4(4)
C7 C6 C5 122.1(6)
C17 C16 C14 120.4(4)
C17 C16 H16 119.8
C14 C16 H16 119.8
C28 C27 C26 121.3(5)
C28 C27 H27 119.4
C26 C27 H27 119.4
N3 C5 N1 127.0(6)
N3 C5 C6 117.3(6)
N1 C5 C6 115.7(5)
C9 C10 N2 121.1(8)
C9 C10 H10 119.5
N2 C10 H10 119.5
C9 C8 C7 122.3(7)
C9 C8 H8 118.8
C7 C8 H8 118.8
C8 C9 C10 120.3(8)
C8 C9 H9 119.8
C10 C9 H9 119.8
C4 C3 C2 117.4(8)
C4 C3 H3 121.3
C2 C3 H3 121.3
C1 C2 N1 121.7(8)
C1 C2 C3 117.3(8)
N1 C2 C3 120.7(8)
C2 C1 H1A 109.5
C2 C1 H1B 109.5
H1A C1 H1B 109.5
C2 C1 H1C 109.5
H1A C1 H1C 109.5
H1B C1 H1C 109.5
C5 N3 C4 113.6(8)
C3 C4 N3 124.1(8)
C3 C4 H4 117.9
N3 C4 H4 117.9
C38 C37 C50 121.2(4)
C38 C37 C20 120.1(4)
C50 C37 C20 118.7(3)
C44 C45 C50 119.7(4)
C44 C45 C46 121.9(4)
C50 C45 C46 118.3(4)
C43 C44 C45 121.8(4)
C43 C44 H44 119.1
C45 C44 H44 119.1
C30 C29 C24 119.6(4)
C30 C29 C28 121.3(4)
C24 C29 C28 119.1(4)
C29 C30 C31 121.7(4)
C29 C30 H30 119.1
C31 C30 H30 119.1
C30 C31 C36 119.0(4)
C30 C31 C32 121.6(5)
C36 C31 C32 119.4(4)
F2 B1 F4 113.8(10)
F2 B1 F4A 113.7(11)
F4 B1 F4A 43.7(6)
F2 B1 F3 116.0(12)
F4 B1 F3 108.2(8)
F4A B1 F3 70.1(8)
F2 B1 F1 111.3(9)
F4 B1 F1 106.7(6)
F4A B1 F1 133.7(9)
F3 B1 F1 99.6(6)
F2 B1 F3A 59.4(10)
F4 B1 F3A 141.0(7)
F4A B1 F3A 100.6(9)
F3 B1 F3A 57.4(7)
F1 B1 F3A 111.4(6)
F2 B1 F2A 41.7(10)
F4 B1 F2A 78.8(7)
F4A B1 F2A 103.3(8)
F3 B1 F2A 153.6(8)
F1 B1 F2A 102.7(5)
F3A B1 F2A 100.7(9)
C6 N2 C10 119.0(5)
C6 N2 Cu1 112.9(3)
C10 N2 Cu1 127.8(4)
C2 N1 C5 117.2(6)
C2 N1 Cu1 130.9(5)
C5 N1 Cu1 111.7(3)
C20 N5 C19 117.9(4)
C20 N5 Cu1 129.1(3)
C19 N5 Cu1 112.9(3)
C11 N4 C15 118.1(4)
C11 N4 Cu1 130.0(3)
C15 N4 Cu1 111.9(3)
N2 Cu1 N5 128.09(16)
N2 Cu1 N1 82.54(17)
N5 Cu1 N1 130.47(15)
N2 Cu1 N4 121.08(14)
N5 Cu1 N4 81.68(14)
N1 Cu1 N4 117.97(14)
C6 C7 C8 115.8(7)
C6 C7 H7 122.1
C8 C7 H7 122.1

loop_
_geom_bond_atom_site_label_1
_geom_bond_atom_site_label_2
_geom_bond_distance
C20 N5 1.344(5)
C20 C21 1.401(6)
C20 C37 1.496(6)
C18 C22 1.406(6)
C18 C19 1.412(6)
C18 C17 1.441(6)
C15 N4 1.369(5)
C15 C14 1.412(6)
C15 C19 1.446(6)
C50 C37 1.412(6)
C50 C45 1.426(6)
C50 C49 1.439(6)
C17 C16 1.372(7)
C17 H17 0.95
C23 C36 1.406(6)
C23 C24 1.419(6)
C23 C11 1.487(6)
C43 C44 1.394(6)
C43 C42 1.436(6)
C43 C38 1.442(6)
C49 C48 1.365(6)
C49 H49 0.95
C11 N4 1.346(5)
C11 C12 1.419(6)
C25 C26 1.365(6)
C25 C24 1.427(6)
C25 H25 0.95
C38 C37 1.400(5)
C38 C39 1.446(6)
C26 C27 1.422(8)
C26 H26 0.95
C36 C31 1.425(7)
C36 C35 1.444(6)
C13 C12 1.369(7)
C13 C14 1.406(6)
C13 H13 0.95
C12 H12 0.95
C24 C29 1.436(7)
C21 C22 1.372(6)
C21 H21 0.95
C22 H22 0.95
C40 C39 1.363(6)
C40 C41 1.412(7)
C40 H40 0.95
C47 C46 1.370(7)
C47 C48 1.412(7)
C47 H47 0.95
C48 H48 0.95
C19 N5 1.370(5)
C28 C27 1.356(7)
C28 C29 1.441(6)
C28 H28 0.95
C39 H39 0.95
C14 C16 1.446(7)
C46 C45 1.441(6)
C46 H46 0.95
C34 C35 1.371(7)
C34 C33 1.406(8)
C34 H34 0.95
C41 C42 1.360(7)
C41 H41 0.95
C32 C33 1.355(7)
C32 C31 1.431(6)
C32 H32 0.95
C33 H33 0.95
C35 H35 0.95
C42 H42 0.95
C6 N2 1.335(7)
C6 C7 1.414(8)
C6 C5 1.483(8)
C16 H16 0.95
C27 H27 0.95
C5 N3 1.325(8)
C5 N1 1.357(7)
C10 C9 1.354(9)
C10 N2 1.394(7)
C10 H10 0.95
C8 C9 1.305(11)
C8 C7 1.422(11)
C8 H8 0.95
C9 H9 0.95
C3 C4 1.353(15)
C3 C2 1.396(12)
C3 H3 0.95
C2 C1 1.331(11)
C2 N1 1.332(6)
C1 H1A 0.98
C1 H1B 0.98
C1 H1C 0.98
N3 C4 1.374(13)
C4 H4 0.95
C45 C44 1.399(6)
C44 H44 0.95
C29 C30 1.395(6)
C30 C31 1.405(6)
C30 H30 0.95
B1 F2 1.244(11)
B1 F4 1.353(9)
B1 F4A 1.354(13)
B1 F3 1.354(10)
B1 F1 1.393(7)
B1 F3A 1.403(12)
B1 F2A 1.480(12)
N2 Cu1 2.008(4)
N1 Cu1 2.032(4)
N5 Cu1 2.026(4)
N4 Cu1 2.069(4)
C7 H7 0.95
